data_7111370
loop_
_publ_author_name
'Dey, Archan'
'Desiraju, Gautam R.'
'Mondal, Raju'
'Howard, Judith A. K.'

_publ_section_title
;
 Crystal engineering in the aminophenols. Novel carborundum network in a
 supramolecular homologous series
;
_journal_issue 22
_journal_name_full 'Chemical Communications'
_journal_page_first 2528
_journal_page_last 2529
_journal_paper_doi 10.1039/b407510b
_journal_year 2004
_chemical_formula_moiety (C6H6O2)(C12H12N2O)
_chemical_formula_sum 'C18 H18 N2 O3'
_chemical_formula_weight 310.34
_chemical_melting_point 464.25
_chemical_name_systematic
;
?
;
_space_group_IT_number 60
_symmetry_cell_setting orthorhombic
_symmetry_space_group_name_Hall '-P 2n 2ab'
_symmetry_space_group_name_H-M 'P b c n'
_atom_sites_solution_hydrogens geom
_atom_sites_solution_primary direct
_atom_sites_solution_secondary difmap
_audit_creation_method SHELXL-97
_cell_angle_alpha 90.00
_cell_angle_beta 90.00
_cell_angle_gamma 90.00
_cell_formula_units_Z 4
_cell_length_a 5.4523(2)
_cell_length_b 7.9556(2)
_cell_length_c 35.1453(11)
_cell_measurement_reflns_used 4524
_cell_measurement_temperature 120(2)
_cell_measurement_theta_max 27.481
_cell_measurement_theta_min 2.318
_cell_volume 1524.47(8)
_computing_cell_refinement 'Bruker SMART'
_computing_data_collection 'Bruker SMART'
_computing_data_reduction 'Bruker SAINT'
_computing_molecular_graphics 'Bruker SHELXTL'
_computing_publication_material 'Bruker SHELXTL'
_computing_structure_refinement 'SHELXL-97 (Sheldrick, 1997)'
_computing_structure_solution 'SHELXS-97 (Sheldrick, 1990)'
_diffrn_ambient_temperature 120(2)
_diffrn_detector_area_resol_mean 8
_diffrn_measured_fraction_theta_full 0.999
_diffrn_measured_fraction_theta_max 0.999
_diffrn_measurement_device_type 'smart 1k CCD area detector'
_diffrn_measurement_method 'omega scans'
_diffrn_radiation_monochromator graphite
_diffrn_radiation_source 'fine-focus sealed tube'
_diffrn_radiation_type MoK\a
_diffrn_radiation_wavelength 0.71073
_diffrn_reflns_av_R_equivalents 0.0292
_diffrn_reflns_av_sigmaI/netI 0.0171
_diffrn_reflns_limit_h_max 7
_diffrn_reflns_limit_h_min -6
_diffrn_reflns_limit_k_max 10
_diffrn_reflns_limit_k_min -10
_diffrn_reflns_limit_l_max 45
_diffrn_reflns_limit_l_min -44
_diffrn_reflns_number 12094
_diffrn_reflns_theta_full 27.50
_diffrn_reflns_theta_max 27.50
_diffrn_reflns_theta_min 2.32
_diffrn_standards_decay_% 0
_exptl_absorpt_coefficient_mu 0.093
_exptl_absorpt_correction_T_max 1.0000
_exptl_absorpt_correction_T_min 0.869048
_exptl_absorpt_correction_type multi-scan
_exptl_absorpt_process_details 'SADABS v.2.03 (Bruker, 2001), R(int)=0.0242 before correction'
_exptl_crystal_colour Colourless
_exptl_crystal_density_diffrn 1.352
_exptl_crystal_density_meas ?
_exptl_crystal_density_method 'not measured'
_exptl_crystal_description Plate
_exptl_crystal_F_000 656
_exptl_crystal_size_max 0.38
_exptl_crystal_size_mid 0.28
_exptl_crystal_size_min 0.10
_refine_diff_density_max 0.223
_refine_diff_density_min -0.252
_refine_diff_density_rms 0.047
_refine_ls_extinction_method none
_refine_ls_goodness_of_fit_ref 1.166
_refine_ls_hydrogen_treatment refall
_refine_ls_matrix_type full
_refine_ls_number_parameters 141
_refine_ls_number_reflns 1754
_refine_ls_number_restraints 0
_refine_ls_restrained_S_all 1.166
_refine_ls_R_factor_all 0.0456
_refine_ls_R_factor_gt 0.0387
_refine_ls_shift/su_max 0.010
_refine_ls_shift/su_mean 0.002
_refine_ls_structure_factor_coef Fsqd
_refine_ls_weighting_details 'calc w=1/[\s^2^(Fo^2^)+(0.0584P)^2^+0.3184P] where P=(Fo^2^+2Fc^2^)/3'
_refine_ls_weighting_scheme calc
_refine_ls_wR_factor_gt 0.1069
_refine_ls_wR_factor_ref 0.1125
_reflns_number_gt 1480
_reflns_number_total 1754
_reflns_threshold_expression I>2\s(I)
_cod_data_source_file b407510bsup1.cif
_cod_data_source_block 03rmd122
_cod_depositor_comments
;
The following automatic conversions were performed:

'_chemical_melting_point' value '191.1 \% C' was changed to '464.25'
- it was converted from degrees Celsius(C) to
Kelvins(K).

'_symmetry_cell_setting' value 'Orthorhombic' changed to
'orthorhombic' according to
/home/saulius/struct/CIF-dictionaries/cif_core.dic dictionary named
'cif_core.dic' version 2.4.2 from 2011-04-26.

Automatic conversion script
Id: cif_fix_values 1891 2012-01-12 08:04:46Z andrius 

The following automatic conversions were performed:

'_exptl_crystal_density_meas' value 'not measured' was changed to '?'
- the value is perceived as not measured.

Automatic conversion script
Id: cif_fix_values 3008 2015-01-20 13:52:24Z robertas 
;
_cod_original_sg_symbol_H-M Pbcn
_cod_database_code 7111370

loop_
_symmetry_equiv_pos_as_xyz
'x, y, z'
'-x+1/2, -y+1/2, z+1/2'
'-x, y, -z+1/2'
'x+1/2, -y+1/2, -z'
'-x, -y, -z'
'x-1/2, y-1/2, -z-1/2'
'x, -y, z-1/2'
'-x-1/2, y-1/2, z'

loop_
_atom_site_label
_atom_site_type_symbol
_atom_site_fract_x
_atom_site_fract_y
_atom_site_fract_z
_atom_site_U_iso_or_equiv
_atom_site_adp_type
_atom_site_occupancy
_atom_site_symmetry_multiplicity
_atom_site_calc_flag
_atom_site_refinement_flags
O1 O 0.04037(17) 0.08440(11) 0.07622(2) 0.0263(2) Uani 1 1 d .
C15 C 0.2013(2) 0.09407(13) 0.01182(3) 0.0199(3) Uani 1 1 d .
C16 C 0.1757(2) 0.04950(13) -0.02621(3) 0.0201(3) Uani 1 1 d .
C14 C 0.0252(2) 0.04398(13) 0.03822(3) 0.0195(3) Uani 1 1 d .
O2 O 0.0000 0.43921(14) 0.2500 0.0289(3) Uani 1 2 d S
C2 C 0.1871(2) 0.69940(13) 0.16853(3) 0.0216(3) Uani 1 1 d .
N1 N 0.0225(2) 0.71171(13) 0.10380(3) 0.0252(3) Uani 1 1 d .
C6 C -0.1803(2) 0.54706(14) 0.15348(3) 0.0228(3) Uani 1 1 d .
C5 C -0.1865(2) 0.48260(14) 0.19014(3) 0.0228(3) Uani 1 1 d .
C3 C 0.1810(2) 0.63607(14) 0.20535(3) 0.0222(3) Uani 1 1 d .
C1 C 0.0076(2) 0.65425(13) 0.14222(3) 0.0191(3) Uani 1 1 d .
C4 C -0.0048(2) 0.52569(13) 0.21569(3) 0.0195(3) Uani 1 1 d .
H16 H 0.297(2) 0.0852(18) -0.0448(4) 0.027(3) Uiso 1 1 d .
H15 H 0.342(2) 0.1615(16) 0.0198(4) 0.022(3) Uiso 1 1 d .
H2 H 0.317(3) 0.7751(19) 0.1613(4) 0.031(4) Uiso 1 1 d .
H6 H -0.312(3) 0.5190(19) 0.1357(4) 0.031(4) Uiso 1 1 d .
H5 H -0.315(3) 0.4074(19) 0.1980(4) 0.032(4) Uiso 1 1 d .
H3 H 0.309(3) 0.6658(18) 0.2236(4) 0.032(4) Uiso 1 1 d .
H112 H -0.122(3) 0.693(2) 0.0909(5) 0.047(5) Uiso 1 1 d .
H111 H 0.054(3) 0.821(2) 0.1020(5) 0.041(4) Uiso 1 1 d .
H1 H 0.194(4) 0.128(3) 0.0824(5) 0.068(6) Uiso 1 1 d .

loop_
_atom_site_aniso_label
_atom_site_aniso_U_11
_atom_site_aniso_U_22
_atom_site_aniso_U_33
_atom_site_aniso_U_23
_atom_site_aniso_U_13
_atom_site_aniso_U_12
O1 0.0302(5) 0.0340(5) 0.0146(4) -0.0029(3) 0.0009(3) -0.0072(4)
C15 0.0193(6) 0.0212(5) 0.0193(5) 0.0006(4) -0.0015(4) -0.0018(4)
C16 0.0200(5) 0.0225(5) 0.0177(5) 0.0022(4) 0.0029(4) -0.0006(4)
C14 0.0230(6) 0.0208(5) 0.0147(5) -0.0002(4) -0.0003(4) 0.0014(4)
O2 0.0539(8) 0.0195(5) 0.0132(6) 0.000 0.0000(5) 0.000
C2 0.0210(6) 0.0230(5) 0.0208(6) -0.0006(4) 0.0022(4) -0.0029(4)
N1 0.0349(6) 0.0249(5) 0.0158(5) 0.0009(4) 0.0005(4) 0.0046(4)
C6 0.0224(6) 0.0254(5) 0.0205(6) -0.0028(4) -0.0053(4) -0.0004(4)
C5 0.0219(6) 0.0236(5) 0.0228(6) -0.0004(4) 0.0021(4) -0.0030(4)
C3 0.0236(6) 0.0243(5) 0.0186(6) -0.0027(4) -0.0036(4) -0.0014(4)
C1 0.0239(6) 0.0191(5) 0.0144(5) -0.0015(4) 0.0017(4) 0.0041(4)
C4 0.0274(6) 0.0181(5) 0.0131(5) -0.0007(4) 0.0015(4) 0.0023(4)

loop_
_atom_type_symbol
_atom_type_description
_atom_type_scat_dispersion_real
_atom_type_scat_dispersion_imag
_atom_type_scat_source
C C 0.0033 0.0016 'International Tables Vol C Tables 4.2.6.8 and 6.1.1.4'
H H 0.0000 0.0000 'International Tables Vol C Tables 4.2.6.8 and 6.1.1.4'
N N 0.0061 0.0033 'International Tables Vol C Tables 4.2.6.8 and 6.1.1.4'
O O 0.0106 0.0060 'International Tables Vol C Tables 4.2.6.8 and 6.1.1.4'

loop_
_geom_angle_atom_site_label_1
_geom_angle_atom_site_label_2
_geom_angle_atom_site_label_3
_geom_angle
_geom_angle_site_symmetry_1
_geom_angle_site_symmetry_3
C14 O1 H1 111.6(11) . .
C16 C15 C14 119.87(10) . .
C16 C15 H15 119.6(7) . .
C14 C15 H15 120.6(8) . .
C15 C16 C14 120.52(10) . 5
C15 C16 H16 120.2(8) . .
C14 C16 H16 119.3(8) 5 .
O1 C14 C16 117.85(10) . 5
O1 C14 C15 122.54(10) . .
C16 C14 C15 119.60(10) 5 .
C4 O2 C4 120.59(11) . 3
C3 C2 C1 120.53(10) . .
C3 C2 H2 119.3(8) . .
C1 C2 H2 120.1(8) . .
C1 N1 H112 111.4(10) . .
C1 N1 H111 113.1(10) . .
H112 N1 H111 106.6(15) . .
C5 C6 C1 120.57(10) . .
C5 C6 H6 119.5(9) . .
C1 C6 H6 119.9(9) . .
C4 C5 C6 119.69(10) . .
C4 C5 H5 119.5(9) . .
C6 C5 H5 120.8(9) . .
C2 C3 C4 119.36(10) . .
C2 C3 H3 120.3(9) . .
C4 C3 H3 120.3(8) . .
C6 C1 C2 119.13(10) . .
C6 C1 N1 120.48(10) . .
C2 C1 N1 120.35(10) . .
C5 C4 C3 120.68(10) . .
C5 C4 O2 117.10(9) . .
C3 C4 O2 121.77(9) . .

loop_
_geom_bond_atom_site_label_1
_geom_bond_atom_site_label_2
_geom_bond_distance
_geom_bond_site_symmetry_2
O1 C14 1.3762(13) .
O1 H1 0.93(2) .
C15 C16 1.3895(15) .
C15 C14 1.3935(15) .
C15 H15 0.979(13) .
C16 C14 1.3897(15) 5
C16 H16 0.972(14) .
C14 C16 1.3897(15) 5
O2 C4 1.3885(12) .
O2 C4 1.3886(12) 3
C2 C3 1.3893(15) .
C2 C1 1.3934(16) .
C2 H2 0.965(15) .
N1 C1 1.4279(14) .
N1 H112 0.923(18) .
N1 H111 0.891(18) .
C6 C5 1.3873(16) .
C6 C1 1.3907(16) .
C6 H6 0.979(15) .
C5 C4 1.3800(16) .
C5 H5 0.963(15) .
C3 C4 1.3892(16) .
C3 H3 0.977(15) .

loop_
_geom_hbond_atom_site_label_D
_geom_hbond_atom_site_label_H
_geom_hbond_atom_site_label_A
_geom_hbond_distance_DH
_geom_hbond_distance_HA
_geom_hbond_distance_DA
_geom_hbond_angle_DHA
_geom_hbond_site_symmetry_A
O1 H1 N1 0.93(2) 1.84(2) 2.7653(14) 169.4(17) 8_655
N1 H111 O1 0.891(18) 2.281(18) 3.1209(13) 157.0(14) 1_565
N1 H112 O1 0.923(18) 2.491(19) 3.3738(15) 160.2(14) 8_565
C6 H6 O1 0.979(15) 2.486(15) 3.3637(14) 149.0(12) 8_565
